data_1567362
loop_
_publ_author_name
'Meurer, Florian'
'Dolomanov, Oleg V.'
'Hennig, Christoph'
'Peyerimhoff, Norbert'
'Kleemiss, Florian'
'Puschmann, Horst'
'Bodensteiner, Michael'

_publ_section_title
;
 Refinement of anomalous dispersion correction parameters in
 single-crystal structure determinations
;
_journal_coeditor_code LT5050
_journal_issue 5
_journal_name_full IUCrJ
_journal_page_first
;
;
_journal_paper_doi 10.1107/S2052252522006844
_journal_volume 9
_journal_year 2022
_chemical_formula_moiety 'C6 Mo O6'
_chemical_formula_sum 'C6 Mo O6'
_chemical_formula_weight 263.995
_space_group_crystal_system orthorhombic
_space_group_IT_number 62
_space_group_name_Hall '-P 2ac 2n'
_space_group_name_H-M_alt 'P n m a'
_audit_creation_method
;
Olex2 1.5-alpha
(compiled 2022.02.24 svn.r684696ac for OlexSys, GUI svn.r6476)
;
_cell_angle_alpha 90
_cell_angle_beta 90
_cell_angle_gamma 90
_cell_formula_units_Z 4
_cell_length_a 11.78656(17)
_cell_length_b 11.26190(12)
_cell_length_c 6.37330(7)
_cell_measurement_reflns_used 2554
_cell_measurement_temperature 110
_cell_measurement_theta_max 27.0230
_cell_measurement_theta_min 2.1730
_cell_volume 845.986(18)
_computing_cell_refinement 'CrysAlisPro 1.171.42.24a (Rigaku OD, 2021)'
_computing_data_collection 'CrysAlisPro 1.171.42.24a (Rigaku OD, 2021)'
_computing_data_reduction 'CrysAlisPro 1.171.42.24a (Rigaku OD, 2021)'
_computing_molecular_graphics 'Olex2 1.5-alpha (Dolomanov et al., 2009)'
_computing_publication_material 'Olex2 1.5-alpha (Dolomanov et al., 2009)'
_computing_structure_refinement 'olex2.refine 1.5-alpha (Bourhis et al., 2015)'
_diffrn_ambient_temperature 110
_diffrn_detector 'Hybrid Pixel Array Detector'
_diffrn_detector_area_resol_mean 5.8140
_diffrn_measured_fraction_theta_full 1.0000
_diffrn_measured_fraction_theta_max 0.9661
_diffrn_measurement_device 'abstract diffractometer'
_diffrn_measurement_device_type 'dectris-CrysAlisPro-abstract goniometer imported dectris images'
_diffrn_measurement_method '\w scans'
_diffrn_radiation_monochromator synchrotron
_diffrn_radiation_probe x-ray
_diffrn_radiation_type synchrotron
_diffrn_radiation_wavelength 0.61988
_diffrn_reflns_av_R_equivalents 0.0330
_diffrn_reflns_av_unetI/netI 0.0110
_diffrn_reflns_limit_h_max 16
_diffrn_reflns_limit_h_min -16
_diffrn_reflns_limit_k_max 16
_diffrn_reflns_limit_k_min -16
_diffrn_reflns_limit_l_max 9
_diffrn_reflns_limit_l_min -9
_diffrn_reflns_number 17206
_diffrn_reflns_theta_full 21.8346
_diffrn_reflns_theta_max 27.09
_diffrn_reflns_theta_min 3.01
_diffrn_source synchrotron
_exptl_absorpt_coefficient_mu 6.156
_exptl_absorpt_correction_T_max 1.00000
_exptl_absorpt_correction_T_min 0.48781
_exptl_absorpt_correction_type multi-scan
_exptl_absorpt_process_details
;
CrysAlisPro 1.171.42.24a (Rigaku Oxford Diffraction, 2021)
Empirical absorption correction using spherical harmonics,
implemented in SCALE3 ABSPACK scaling algorithm.
;
_exptl_crystal_colour 'clear colourless'
_exptl_crystal_density_diffrn 2.073
_exptl_crystal_description block
_exptl_crystal_F_000 473.575
_exptl_crystal_size_max 0.1
_exptl_crystal_size_mid 0.1
_exptl_crystal_size_min 0.1
_refine_diff_density_max 0.4172
_refine_diff_density_min -0.4369
_refine_ls_goodness_of_fit_ref 1.0878
_refine_ls_hydrogen_treatment undef
_refine_ls_matrix_type full
_refine_ls_number_constraints 0
_refine_ls_number_parameters 69
_refine_ls_number_reflns 1424
_refine_ls_number_restraints 0
_refine_ls_restrained_S_all 1.0878
_refine_ls_R_factor_all 0.0143
_refine_ls_R_factor_gt 0.0137
_refine_ls_shift/su_max 0.0001
_refine_ls_shift/su_mean 0.0000
_refine_ls_structure_factor_coef Fsqd
_refine_ls_weighting_details 'w=1/[\s^2^(Fo^2^)+(0.0256P)^2^] where P=(Fo^2^+2Fc^2^)/3'
_refine_ls_weighting_scheme calc
_refine_ls_wR_factor_gt 0.0362
_refine_ls_wR_factor_ref 0.0366
_reflns_number_gt 1362
_reflns_number_total 1424
_reflns_threshold_expression I>=2u(I)
_cod_data_source_file lt5050.cif
_cod_data_source_block MoC6O6_20001_solution_refined_nosphera2
_cod_database_code 1567362

loop_
_space_group_symop_id
_space_group_symop_operation_xyz
1 x,y,z
2 x+1/2,-y+1/2,-z+1/2
3 -x,y+1/2,-z
4 -x+1/2,-y,z+1/2
5 -x,-y,-z
6 -x-1/2,y-1/2,z-1/2
7 x,-y-1/2,z
8 x-1/2,y,-z-1/2

loop_
_atom_site_type_symbol
_atom_site_label
_atom_site_fract_x
_atom_site_fract_y
_atom_site_fract_z
_atom_site_U_iso_or_equiv
_atom_site_adp_type
_atom_site_occupancy
Mo Mo01 0.373749(6) 0.75 0.437317(11) 0.01382(8) Uani 1.000000
O O002 0.53553(3) 0.95015(3) 0.24375(7) 0.02756(11) Uani 1.000000
O O003 0.52119(5) 0.75 0.85942(8) 0.02770(14) Uani 1.000000
O O004 0.22398(5) 0.75 0.01883(9) 0.02937(14) Uani 1.000000
O O005 0.21584(4) 0.54676(4) 0.63301(7) 0.02932(12) Uani 1.000000
C C006 0.47761(4) 0.87918(4) 0.31176(7) 0.01879(11) Uani 1.000000
C C007 0.46933(6) 0.75 0.70859(10) 0.01908(14) Uani 1.000000
C C008 0.27742(6) 0.75 0.16773(10) 0.01899(14) Uani 1.000000
C C009 0.27124(5) 0.61939(5) 0.56357(7) 0.01913(12) Uani 1.000000

loop_
_atom_site_aniso_label
_atom_site_aniso_U_11
_atom_site_aniso_U_22
_atom_site_aniso_U_33
_atom_site_aniso_U_12
_atom_site_aniso_U_13
_atom_site_aniso_U_23
Mo01 0.01568(10) 0.01258(9) 0.01320(9) -0.000000 0.00010(2) 0.000000
O002 0.0296(2) 0.0233(2) 0.02976(19) -0.00898(14) 0.00424(18) 0.00313(16)
O003 0.0283(3) 0.0364(3) 0.0184(3) -0.000000 -0.0066(2) 0.000000
O004 0.0287(3) 0.0407(3) 0.0188(2) -0.000000 -0.0074(2) 0.000000
O005 0.0279(2) 0.0250(2) 0.0351(2) -0.00713(15) 0.00233(16) 0.01004(16)
C006 0.0201(2) 0.0172(2) 0.0192(2) -0.00252(17) 0.00110(16) 0.00042(15)
C007 0.0204(3) 0.0208(3) 0.0160(3) -0.000000 -0.0015(2) 0.000000
C008 0.0199(4) 0.0212(3) 0.0158(3) -0.000000 -0.0010(2) 0.000000
C009 0.0200(3) 0.0173(2) 0.0201(2) -0.00189(19) 0.00066(15) 0.00298(14)

loop_
_atom_type_symbol
_atom_type_scat_dispersion_source
_atom_type_scat_dispersion_real
_atom_type_scat_dispersion_imag
_atom_type_scat_source
C custom 0.00100 0.00120 'NoSpherA2: Chem.Sci. 2021, DOI:10.1039/D0SC05526C'
Mo custom -7.66(4) 1.30(3) 'NoSpherA2: Chem.Sci. 2021, DOI:10.1039/D0SC05526C'
O custom 0.00470 0.00450 'NoSpherA2: Chem.Sci. 2021, DOI:10.1039/D0SC05526C'

loop_
_geom_angle_atom_site_label_1
_geom_angle_atom_site_label_2
_geom_angle_atom_site_label_3
_geom_angle_site_symmetry_1
_geom_angle_site_symmetry_3
_geom_angle
_geom_angle_publ_flag
C006 Mo01 C006 7_575 . 89.70(3) ?
C007 Mo01 C006 . 7_575 90.061(18) ?
C007 Mo01 C006 . . 90.061(18) ?
C008 Mo01 C006 . . 90.201(19) ?
C008 Mo01 C006 . 7_575 90.201(19) ?
C008 Mo01 C007 . . 179.63(2) ?
C009 Mo01 C006 . 7_575 89.77(2) ?
C009 Mo01 C006 7_575 . 89.77(2) ?
C009 Mo01 C006 7_575 7_575 179.370(18) ?
C009 Mo01 C006 . . 179.370(18) ?
C009 Mo01 C007 . . 89.596(19) ?
C009 Mo01 C007 7_575 . 89.596(19) ?
C009 Mo01 C008 7_575 . 90.145(19) ?
C009 Mo01 C008 . . 90.145(19) ?
C009 Mo01 C009 7_575 . 90.75(3) ?
O002 C006 Mo01 . . 179.43(4) ?
O003 C007 Mo01 . . 179.37(6) ?
O004 C008 Mo01 . . 179.88(6) ?
O005 C009 Mo01 . 7_575 179.26(5) ?

loop_
_geom_bond_atom_site_label_1
_geom_bond_atom_site_label_2
_geom_bond_site_symmetry_2
_geom_bond_distance
_geom_bond_publ_flag
Mo01 C006 . 2.0629(5) ?
Mo01 C006 7_575 2.0629(5) ?
Mo01 C007 . 2.0635(7) ?
Mo01 C008 . 2.0594(7) ?
Mo01 C009 7_575 2.0666(5) ?
Mo01 C009 . 2.0666(5) ?
O002 C006 . 1.1370(6) ?
O003 C007 . 1.1391(8) ?
O004 C008 . 1.1390(8) ?
O005 C009 . 1.1363(6) ?
